data_7053376
loop_
_publ_author_name
'Hua, Guoxiong'
'Fuller, Amy L.'
'Li, Yang'
'Slawin, Alexandra M. Z.'
'Woollins, J. Derek'

_publ_section_title
;
 Synthesis and X-ray structures of new phosphorus--selenium heterocycles
 with an E--P(Se)--E&#x2032; (E, E&#x2032; = N, S, Se) linkage
;
_journal_issue 8
_journal_name_full 'New Journal of Chemistry'
_journal_page_first 1565
_journal_paper_doi 10.1039/b9nj00570f
_journal_volume 34
_journal_year 2010
_chemical_formula_moiety 'C18 H15 N2 P Se'
_chemical_formula_sum 'C18 H15 N2 P Se'
_chemical_formula_weight 369.25
_chemical_name_systematic
;
?
;
_space_group_IT_number 2
_symmetry_cell_setting triclinic
_symmetry_space_group_name_Hall '-P 1'
_symmetry_space_group_name_H-M 'P -1'
_atom_sites_solution_hydrogens geom
_atom_sites_solution_primary direct
_atom_sites_solution_secondary difmap
_audit_creation_method SHELXL-97
_cell_angle_alpha 103.676(6)
_cell_angle_beta 107.108(3)
_cell_angle_gamma 95.654(4)
_cell_formula_units_Z 2
_cell_length_a 9.108(2)
_cell_length_b 9.656(2)
_cell_length_c 10.017(2)
_cell_measurement_reflns_used 2701
_cell_measurement_temperature 93(2)
_cell_measurement_theta_max 28.1544
_cell_measurement_theta_min 2.2070
_cell_volume 804.6(3)
_computing_cell_refinement 'CrystalClear (Rigaku Corp., 2004)'
_computing_data_collection 'CrystalClear (Rigaku Corp., 2004)'
_computing_data_reduction 'CrystalClear (Rigaku Corp., 2004)'
_computing_molecular_graphics PLUTON
_computing_publication_material 'Bruker SHELXTL'
_computing_structure_refinement 'SHELXL-97 (Sheldrick, 1997)'
_computing_structure_solution 'SHELXS-97 (Sheldrick, 1990)'
_diffrn_ambient_temperature 93(2)
_diffrn_detector_area_resol_mean 0.83
_diffrn_measured_fraction_theta_full 0.946
_diffrn_measured_fraction_theta_max 0.743
_diffrn_measurement_device_type CCD
_diffrn_measurement_method dtprofit.ref
_diffrn_radiation_monochromator confocal
_diffrn_radiation_source 'rotating anode'
_diffrn_radiation_type MoK\a
_diffrn_radiation_wavelength 0.71073
_diffrn_reflns_av_R_equivalents 0.0397
_diffrn_reflns_av_sigmaI/netI 0.1064
_diffrn_reflns_limit_h_max 11
_diffrn_reflns_limit_h_min -10
_diffrn_reflns_limit_k_max 9
_diffrn_reflns_limit_k_min -12
_diffrn_reflns_limit_l_max 13
_diffrn_reflns_limit_l_min -12
_diffrn_reflns_number 5691
_diffrn_reflns_theta_full 25.00
_diffrn_reflns_theta_max 28.69
_diffrn_reflns_theta_min 2.21
_exptl_absorpt_coefficient_mu 2.430
_exptl_absorpt_correction_T_max 0.7932
_exptl_absorpt_correction_T_min 0.7120
_exptl_absorpt_correction_type multi-scan
_exptl_crystal_colour Colorless
_exptl_crystal_density_diffrn 1.524
_exptl_crystal_density_method 'not measured'
_exptl_crystal_description Block
_exptl_crystal_F_000 372
_exptl_crystal_size_max 0.15
_exptl_crystal_size_mid 0.10
_exptl_crystal_size_min 0.10
_refine_diff_density_max 0.673
_refine_diff_density_min -0.858
_refine_diff_density_rms 0.102
_refine_ls_extinction_method none
_refine_ls_goodness_of_fit_ref 1.002
_refine_ls_hydrogen_treatment mixed
_refine_ls_matrix_type full
_refine_ls_number_parameters 202
_refine_ls_number_reflns 3086
_refine_ls_number_restraints 0
_refine_ls_restrained_S_all 1.002
_refine_ls_R_factor_all 0.0645
_refine_ls_R_factor_gt 0.0478
_refine_ls_shift/su_max 0.001
_refine_ls_shift/su_mean 0.000
_refine_ls_structure_factor_coef Fsqd
_refine_ls_weighting_details 'calc w=1/[\s^2^(Fo^2^)+(0.0237P)^2^+0.0000P] where P=(Fo^2^+2Fc^2^)/3'
_refine_ls_weighting_scheme calc
_refine_ls_wR_factor_gt 0.0744
_refine_ls_wR_factor_ref 0.0818
_reflns_number_gt 2401
_reflns_number_total 3086
_reflns_threshold_expression >2sigma(I)
_cod_data_source_file b9nj00570f.txt
_cod_data_source_block p-1
_cod_depositor_comments
;
The following automatic conversions were performed:

'_symmetry_cell_setting' value 'Triclinic' changed to 'triclinic'
according to /home/saulius/struct/CIF-dictionaries/cif_core.dic
dictionary named 'cif_core.dic' version 2.4.2 from
2011-04-26.

'_exptl_absorpt_correction_type' value 'Multi-scan'
changed to 'multi-scan' according to
/home/saulius/struct/CIF-dictionaries/cif_core.dic dictionary named
'cif_core.dic' version 2.4.2 from 2011-04-26.

Automatic conversion script
Id: cif_fix_values 1891 2012-01-12 08:04:46Z andrius 
;
_cod_original_sg_symbol_H-M P-1
_cod_database_code 7053376

loop_
_symmetry_equiv_pos_as_xyz
'x, y, z'
'-x, -y, -z'

loop_
_atom_site_label
_atom_site_type_symbol
_atom_site_fract_x
_atom_site_fract_y
_atom_site_fract_z
_atom_site_U_iso_or_equiv
_atom_site_adp_type
_atom_site_occupancy
_atom_site_symmetry_multiplicity
_atom_site_calc_flag
_atom_site_refinement_flags
Se1 Se 0.24333(5) 0.44488(4) 0.77156(4) 0.02639(15) Uani 1 1 d .
P1 P 0.24838(11) 0.29276(10) 0.89021(10) 0.0200(2) Uani 1 1 d .
N2 N 0.1029(3) 0.2724(3) 0.9606(3) 0.0182(7) Uani 1 1 d .
N5 N 0.3851(3) 0.3286(3) 1.0521(3) 0.0212(7) Uani 1 1 d .
C6 C -0.0597(4) 0.2290(4) 0.8765(4) 0.0190(8) Uani 1 1 d .
C3 C 0.1597(4) 0.2937(3) 1.1113(4) 0.0181(8) Uani 1 1 d .
C17 C 0.1972(4) 0.0707(4) 0.6359(4) 0.0238(9) Uani 1 1 d .
H17 H 0.1623 0.1386 0.5843 0.029 Uiso 1 1 calc R
C11 C -0.1433(5) 0.3301(4) 0.8288(4) 0.0308(10) Uani 1 1 d .
H11 H -0.0935 0.4277 0.8504 0.037 Uiso 1 1 calc R
C12 C 0.0737(4) 0.2890(3) 1.2037(4) 0.0210(8) Uani 1 1 d .
H12 H -0.0372 0.2675 1.1671 0.025 Uiso 1 1 calc R
C4 C 0.3227(4) 0.3291(4) 1.1664(4) 0.0197(8) Uani 1 1 d .
C18 C 0.1931(4) -0.0711(4) 0.5593(4) 0.0288(9) Uani 1 1 d .
H18 H 0.1553 -0.0999 0.4560 0.035 Uiso 1 1 calc R
C15 C 0.4031(5) 0.3558(4) 1.3121(4) 0.0278(9) Uani 1 1 d .
H15 H 0.5140 0.3782 1.3487 0.033 Uiso 1 1 calc R
C13 C 0.1538(5) 0.3164(4) 1.3518(4) 0.0266(9) Uani 1 1 d .
H13 H 0.0969 0.3127 1.4170 0.032 Uiso 1 1 calc R
C16 C 0.2518(4) 0.1137(4) 0.7870(4) 0.0199(8) Uani 1 1 d .
C21 C 0.3032(4) 0.0131(4) 0.8625(4) 0.0240(9) Uani 1 1 d .
H21 H 0.3394 0.0409 0.9658 0.029 Uiso 1 1 calc R
C14 C 0.3150(5) 0.3487(4) 1.4047(4) 0.0293(10) Uani 1 1 d .
H14 H 0.3673 0.3666 1.5060 0.035 Uiso 1 1 calc R
C7 C -0.1334(5) 0.0869(4) 0.8441(4) 0.0299(10) Uani 1 1 d .
H7 H -0.0760 0.0175 0.8769 0.036 Uiso 1 1 calc R
C9 C -0.3741(5) 0.1453(5) 0.7178(4) 0.0383(11) Uani 1 1 d .
H9 H -0.4825 0.1169 0.6644 0.046 Uiso 1 1 calc R
C19 C 0.2445(4) -0.1700(4) 0.6347(5) 0.0326(10) Uani 1 1 d .
H19 H 0.2409 -0.2671 0.5833 0.039 Uiso 1 1 calc R
C8 C -0.2892(5) 0.0463(4) 0.7646(4) 0.0397(11) Uani 1 1 d .
H8 H -0.3389 -0.0516 0.7418 0.048 Uiso 1 1 calc R
C10 C -0.3005(5) 0.2868(4) 0.7490(5) 0.0417(12) Uani 1 1 d .
H10 H -0.3586 0.3553 0.7153 0.050 Uiso 1 1 calc R
C20 C 0.3011(4) -0.1265(4) 0.7857(5) 0.0308(10) Uani 1 1 d .
H20 H 0.3390 -0.1938 0.8370 0.037 Uiso 1 1 calc R
H5A H 0.482(4) 0.378(4) 1.074(4) 0.037 Uiso 1 1 d .

loop_
_atom_site_aniso_label
_atom_site_aniso_U_11
_atom_site_aniso_U_22
_atom_site_aniso_U_33
_atom_site_aniso_U_23
_atom_site_aniso_U_13
_atom_site_aniso_U_12
Se1 0.0267(3) 0.0278(3) 0.0249(3) 0.01159(19) 0.0071(2) -0.00030(19)
P1 0.0163(6) 0.0243(5) 0.0189(6) 0.0074(4) 0.0048(4) 0.0015(4)
N2 0.0130(17) 0.0252(17) 0.0178(18) 0.0082(14) 0.0054(14) 0.0026(13)
N5 0.0104(18) 0.0320(19) 0.0175(18) 0.0075(14) 0.0004(14) -0.0019(14)
C6 0.018(2) 0.021(2) 0.020(2) 0.0076(17) 0.0086(17) 0.0041(17)
C3 0.023(2) 0.0154(19) 0.017(2) 0.0082(16) 0.0043(17) 0.0054(16)
C17 0.017(2) 0.029(2) 0.024(2) 0.0081(18) 0.0041(18) 0.0041(17)
C11 0.025(3) 0.021(2) 0.036(3) 0.0009(19) 0.001(2) 0.0049(19)
C12 0.024(2) 0.0188(19) 0.023(2) 0.0089(17) 0.0097(18) 0.0049(16)
C4 0.023(2) 0.021(2) 0.017(2) 0.0087(17) 0.0074(17) 0.0044(17)
C18 0.026(2) 0.032(2) 0.026(2) 0.001(2) 0.0082(19) 0.0079(19)
C15 0.030(3) 0.031(2) 0.023(2) 0.0101(19) 0.0075(19) 0.0065(19)
C13 0.033(3) 0.032(2) 0.018(2) 0.0094(18) 0.012(2) 0.0045(19)
C16 0.013(2) 0.026(2) 0.018(2) 0.0064(17) 0.0033(16) 0.0007(16)
C21 0.024(2) 0.025(2) 0.022(2) 0.0070(18) 0.0071(18) 0.0029(18)
C14 0.035(3) 0.034(2) 0.016(2) 0.0076(18) 0.0036(19) 0.005(2)
C7 0.033(3) 0.027(2) 0.031(3) 0.0136(19) 0.009(2) 0.0001(19)
C9 0.017(2) 0.056(3) 0.031(3) -0.003(2) 0.007(2) -0.006(2)
C19 0.021(2) 0.026(2) 0.045(3) 0.000(2) 0.009(2) 0.0050(18)
C8 0.037(3) 0.037(3) 0.037(3) 0.008(2) 0.009(2) -0.012(2)
C10 0.026(3) 0.042(3) 0.047(3) 0.002(2) 0.002(2) 0.018(2)
C20 0.020(2) 0.033(2) 0.040(3) 0.013(2) 0.007(2) 0.0047(18)

loop_
_atom_type_symbol
_atom_type_description
_atom_type_scat_dispersion_real
_atom_type_scat_dispersion_imag
_atom_type_scat_source
C C 0.0033 0.0016 'International Tables Vol C Tables 4.2.6.8 and 6.1.1.4'
H H 0.0000 0.0000 'International Tables Vol C Tables 4.2.6.8 and 6.1.1.4'
N N 0.0061 0.0033 'International Tables Vol C Tables 4.2.6.8 and 6.1.1.4'
P P 0.1023 0.0942 'International Tables Vol C Tables 4.2.6.8 and 6.1.1.4'
Se Se -0.0929 2.2259 'International Tables Vol C Tables 4.2.6.8 and 6.1.1.4'

loop_
_geom_angle_atom_site_label_1
_geom_angle_atom_site_label_2
_geom_angle_atom_site_label_3
_geom_angle
N5 P1 N2 92.31(15)
N5 P1 C16 107.79(16)
N2 P1 C16 105.72(15)
N5 P1 Se1 118.57(11)
N2 P1 Se1 117.44(10)
C16 P1 Se1 112.70(12)
C3 N2 C6 123.1(3)
C3 N2 P1 112.2(2)
C6 N2 P1 124.6(2)
C4 N5 P1 113.1(2)
C4 N5 H5A 119(2)
P1 N5 H5A 124(2)
C11 C6 C7 120.0(4)
C11 C6 N2 119.7(3)
C7 C6 N2 120.3(3)
C12 C3 C4 120.5(3)
C12 C3 N2 127.5(3)
C4 C3 N2 112.0(3)
C16 C17 C18 120.6(3)
C16 C17 H17 119.7
C18 C17 H17 119.7
C10 C11 C6 118.9(4)
C10 C11 H11 120.5
C6 C11 H11 120.5
C3 C12 C13 118.3(3)
C3 C12 H12 120.8
C13 C12 H12 120.8
C15 C4 C3 121.7(3)
C15 C4 N5 127.8(3)
C3 C4 N5 110.4(3)
C19 C18 C17 119.6(4)
C19 C18 H18 120.2
C17 C18 H18 120.2
C4 C15 C14 117.4(4)
C4 C15 H15 121.3
C14 C15 H15 121.3
C14 C13 C12 120.7(3)
C14 C13 H13 119.7
C12 C13 H13 119.7
C17 C16 C21 119.4(3)
C17 C16 P1 122.0(3)
C21 C16 P1 118.5(3)
C20 C21 C16 119.6(4)
C20 C21 H21 120.2
C16 C21 H21 120.2
C13 C14 C15 121.4(4)
C13 C14 H14 119.3
C15 C14 H14 119.3
C8 C7 C6 120.0(4)
C8 C7 H7 120.0
C6 C7 H7 120.0
C8 C9 C10 119.3(4)
C8 C9 H9 120.3
C10 C9 H9 120.3
C18 C19 C20 119.8(4)
C18 C19 H19 120.1
C20 C19 H19 120.1
C9 C8 C7 120.7(4)
C9 C8 H8 119.7
C7 C8 H8 119.7
C9 C10 C11 120.9(4)
C9 C10 H10 119.5
C11 C10 H10 119.5
C21 C20 C19 120.9(4)
C21 C20 H20 119.5
C19 C20 H20 119.5

loop_
_geom_bond_atom_site_label_1
_geom_bond_atom_site_label_2
_geom_bond_distance
Se1 P1 2.0927(10)
P1 N5 1.662(3)
P1 N2 1.690(3)
P1 C16 1.801(4)
N2 C3 1.400(4)
N2 C6 1.434(4)
N5 C4 1.419(4)
N5 H5A 0.90(4)
C6 C11 1.384(4)
C6 C7 1.385(5)
C3 C12 1.383(4)
C3 C4 1.398(5)
C17 C16 1.389(5)
C17 C18 1.394(5)
C17 H17 0.9500
C11 C10 1.383(5)
C11 H11 0.9500
C12 C13 1.394(5)
C12 H12 0.9500
C4 C15 1.374(5)
C18 C19 1.387(5)
C18 H18 0.9500
C15 C14 1.402(5)
C15 H15 0.9500
C13 C14 1.382(5)
C13 H13 0.9500
C16 C21 1.401(4)
C21 C20 1.380(5)
C21 H21 0.9500
C14 H14 0.9500
C7 C8 1.371(5)
C7 H7 0.9500
C9 C8 1.370(5)
C9 C10 1.381(5)
C9 H9 0.9500
C19 C20 1.389(5)
C19 H19 0.9500
C8 H8 0.9500
C10 H10 0.9500
C20 H20 0.9500

loop_
_geom_hbond_atom_site_label_D
_geom_hbond_atom_site_label_H
_geom_hbond_atom_site_label_A
_geom_hbond_distance_DH
_geom_hbond_distance_HA
_geom_hbond_distance_DA
_geom_hbond_angle_DHA
_geom_hbond_site_symmetry_A
N5 H5A Se1 0.90(4) 2.68(4) 3.543(3) 160(3) 2_667

loop_
_geom_torsion_atom_site_label_1
_geom_torsion_atom_site_label_2
_geom_torsion_atom_site_label_3
_geom_torsion_atom_site_label_4
_geom_torsion
N5 P1 N2 C3 0.1(2)
C16 P1 N2 C3 109.4(2)
Se1 P1 N2 C3 -123.9(2)
N5 P1 N2 C6 -176.0(3)
C16 P1 N2 C6 -66.8(3)
Se1 P1 N2 C6 60.0(3)
N2 P1 N5 C4 -1.3(2)
C16 P1 N5 C4 -108.6(2)
Se1 P1 N5 C4 121.9(2)
C3 N2 C6 C11 103.9(4)
P1 N2 C6 C11 -80.4(4)
C3 N2 C6 C7 -75.6(4)
P1 N2 C6 C7 100.1(3)
C6 N2 C3 C12 -5.5(5)
P1 N2 C3 C12 178.3(3)
C6 N2 C3 C4 177.2(3)
P1 N2 C3 C4 1.0(3)
C7 C6 C11 C10 0.2(6)
N2 C6 C11 C10 -179.3(3)
C4 C3 C12 C13 -1.7(5)
N2 C3 C12 C13 -178.7(3)
C12 C3 C4 C15 2.0(5)
N2 C3 C4 C15 179.5(3)
C12 C3 C4 N5 -179.4(3)
N2 C3 C4 N5 -1.9(4)
P1 N5 C4 C15 -179.4(3)
P1 N5 C4 C3 2.0(3)
C16 C17 C18 C19 -0.2(6)
C3 C4 C15 C14 -1.0(5)
N5 C4 C15 C14 -179.4(3)
C3 C12 C13 C14 0.6(5)
C18 C17 C16 C21 0.1(5)
C18 C17 C16 P1 -176.3(3)
N5 P1 C16 C17 -155.8(3)
N2 P1 C16 C17 106.4(3)
Se1 P1 C16 C17 -23.1(3)
N5 P1 C16 C21 27.7(3)
N2 P1 C16 C21 -70.0(3)
Se1 P1 C16 C21 160.5(2)
C17 C16 C21 C20 0.9(5)
P1 C16 C21 C20 177.4(3)
C12 C13 C14 C15 0.3(5)
C4 C15 C14 C13 -0.1(5)
C11 C6 C7 C8 0.0(6)
N2 C6 C7 C8 179.5(3)
C17 C18 C19 C20 -0.7(6)
C10 C9 C8 C7 1.2(6)
C6 C7 C8 C9 -0.7(6)
C8 C9 C10 C11 -1.1(6)
C6 C11 C10 C9 0.4(6)
C16 C21 C20 C19 -1.9(6)
C18 C19 C20 C21 1.8(6)
